data_2018309
loop_
_publ_author_name
'Cordes, David B.'
'Hua, Guoxiong'
'Slawin, Alexandra M. Z.'
'Woollins, J. Derek'

_publ_section_title
;
 2,5-Diaryl-1,3,4-selenadiazoles prepared from Woollins' reagent
;
_journal_coeditor_code BM3112
_journal_issue 12
_journal_name_full 'Acta Crystallographica Section C'
_journal_page_first o509
_journal_page_last o514
_journal_paper_doi 10.1107/S0108270111049900
_journal_volume 67
_journal_year 2011
_chemical_formula_iupac 'C10 H6 N2 S2 Se'
_chemical_formula_moiety 'C10 H6 N2 S2 Se'
_chemical_formula_sum 'C10 H6 N2 S2 Se'
_chemical_formula_weight 297.25
_chemical_name_systematic
;
2,5-bis(thiophen-2-yl)-1,3,4-selenadiazole
;
_space_group_IT_number 29
_symmetry_cell_setting orthorhombic
_symmetry_space_group_name_Hall 'P 2c -2ac'
_symmetry_space_group_name_H-M 'P c a 21'
_atom_sites_solution_hydrogens geom
_atom_sites_solution_primary direct
_atom_sites_solution_secondary difmap
_audit_creation_method SHELXL97
_cell_angle_alpha 90.00
_cell_angle_beta 90.00
_cell_angle_gamma 90.00
_cell_formula_units_Z 4
_cell_length_a 10.641(5)
_cell_length_b 5.134(2)
_cell_length_c 19.096(8)
_cell_measurement_reflns_used 3222
_cell_measurement_temperature 93(2)
_cell_measurement_theta_max 28.6
_cell_measurement_theta_min 3.8
_cell_volume 1043.2(8)
_computing_cell_refinement 'CrystalClear (Rigaku, 2010)'
_computing_data_collection 'CrystalClear (Rigaku, 2010)'
_computing_data_reduction 'CrystalClear  (Rigaku, 2010)'
_computing_molecular_graphics
;
SHELXTL (Sheldrick, 2008) and OLEX (Dolomanov <i>et al.</i>,
2003)
;
_computing_publication_material
;
SHELXTL (Sheldrick, 2008), PLATON (Spek, 2009) and publCIF
(Westrip, 2010)
;
_computing_structure_refinement 'SHELXTL (Sheldrick, 2008)'
_computing_structure_solution 'SHELXTL (Sheldrick, 2008)'
_diffrn_ambient_temperature 93(2)
_diffrn_detector_area_resol_mean 14.7059
_diffrn_measured_fraction_theta_full 0.999
_diffrn_measured_fraction_theta_max 0.864
_diffrn_measurement_device_type 'Rigaku Mercury CCD area-detector'
_diffrn_measurement_method '\w and \f scans'
_diffrn_radiation_monochromator confocal
_diffrn_radiation_source 'rotating anode'
_diffrn_radiation_type MoK\a
_diffrn_radiation_wavelength 0.71073
_diffrn_reflns_av_R_equivalents 0.0828
_diffrn_reflns_av_sigmaI/netI 0.1034
_diffrn_reflns_limit_h_max 12
_diffrn_reflns_limit_h_min -13
_diffrn_reflns_limit_k_max 6
_diffrn_reflns_limit_k_min -5
_diffrn_reflns_limit_l_max 23
_diffrn_reflns_limit_l_min -20
_diffrn_reflns_number 6487
_diffrn_reflns_theta_full 25.00
_diffrn_reflns_theta_max 28.59
_diffrn_reflns_theta_min 2.13
_exptl_absorpt_coefficient_mu 3.961
_exptl_absorpt_correction_T_max 1.000
_exptl_absorpt_correction_T_min 0.551
_exptl_absorpt_correction_type multi-scan
_exptl_absorpt_process_details '(CrystalClear; Rigaku, 2010)'
_exptl_crystal_colour orange
_exptl_crystal_density_diffrn 1.892
_exptl_crystal_density_method 'not measured'
_exptl_crystal_description block
_exptl_crystal_F_000 584
_exptl_crystal_size_max 0.25
_exptl_crystal_size_mid 0.08
_exptl_crystal_size_min 0.08
_refine_diff_density_max 1.076
_refine_diff_density_min -0.669
_refine_ls_abs_structure_details 'Flack (1983), with 874 Friedel pairs'
_refine_ls_abs_structure_Flack 0.377(19)
_refine_ls_extinction_coef 0.0092(14)
_refine_ls_extinction_expression Fc^*^=kFc[1+0.001xFc^2^\l^3^/sin(2\q)]^-1/4^
_refine_ls_extinction_method 'SHELXTL (Sheldrick, 2008)'
_refine_ls_goodness_of_fit_ref 1.123
_refine_ls_hydrogen_treatment constr
_refine_ls_matrix_type full
_refine_ls_number_parameters 138
_refine_ls_number_reflns 2060
_refine_ls_number_restraints 1
_refine_ls_restrained_S_all 1.122
_refine_ls_R_factor_all 0.0687
_refine_ls_R_factor_gt 0.0538
_refine_ls_shift/su_max 0.001
_refine_ls_shift/su_mean 0.000
_refine_ls_structure_factor_coef Fsqd
_refine_ls_weighting_details 'calc w = 1/[\s^2^(Fo^2^)+(0.0199P)^2^] where P=(Fo^2^+2Fc^2^)/3'
_refine_ls_weighting_scheme calc
_refine_ls_wR_factor_gt 0.1031
_refine_ls_wR_factor_ref 0.1156
_reflns_number_gt 1704
_reflns_number_total 2060
_reflns_threshold_expression I>2\s(I)
_cod_data_source_file bm3112.cif
_cod_data_source_block IIb
_cod_original_cell_volume 1043.4(7)
_cod_database_code 2018309
_cod_database_fobs_code 2018309

loop_
_symmetry_equiv_pos_as_xyz
'x, y, z'
'-x, -y, z+1/2'
'x+1/2, -y, z'
'-x+1/2, y, z+1/2'

loop_
_atom_site_type_symbol
_atom_site_label
_atom_site_fract_x
_atom_site_fract_y
_atom_site_fract_z
_atom_site_U_iso_or_equiv
_atom_site_adp_type
_atom_site_calc_flag
_atom_site_refinement_flags
_atom_site_occupancy
_atom_site_symmetry_multiplicity
Se Se1 0.97218(6) 0.71715(12) 0.90178(5) 0.0303(3) Uani d . 1 1
S S21 1.2387(2) 0.3484(4) 1.05778(11) 0.0377(5) Uani d . 1 1
S S11 1.1823(2) 1.3291(4) 0.77777(11) 0.0400(5) Uani d . 1 1
N N4 1.2154(7) 0.7314(12) 0.9380(3) 0.0343(16) Uani d . 1 1
N N3 1.2041(5) 0.9148(12) 0.8873(3) 0.0334(14) Uani d . 1 1
C C5 1.1126(7) 0.6082(14) 0.9529(3) 0.0289(16) Uani d . 1 1
C C22 1.1073(7) 0.4086(14) 1.0068(3) 0.0296(17) Uani d . 1 1
C C23 1.0089(9) 0.2461(13) 1.0249(5) 0.034(2) Uani d . 1 1
H H23 0.9285 0.2507 1.0033 0.041 Uiso calc R 1 1
C C24 1.0418(7) 0.0731(16) 1.0791(4) 0.036(2) Uani d . 1 1
H H24 0.9865 -0.0554 1.0973 0.043 Uiso calc R 1 1
C C25 1.1613(7) 0.1097(15) 1.1025(4) 0.0378(19) Uani d . 1 1
H H25 1.1977 0.0127 1.1397 0.045 Uiso calc R 1 1
C C2 1.0904(6) 0.9391(13) 0.8619(3) 0.0283(16) Uani d . 1 1
C C12 1.0652(7) 1.1260(14) 0.8052(4) 0.0312(16) Uani d . 1 1
C C13 0.9525(8) 1.1754(16) 0.7714(4) 0.0313(19) Uani d . 1 1
H H13 0.8762 1.0855 0.7806 0.038 Uiso calc R 1 1
C C14 0.9657(7) 1.3778(16) 0.7213(4) 0.0339(19) Uani d . 1 1
H H14 0.8988 1.4387 0.6927 0.041 Uiso calc R 1 1
C C15 1.0837(7) 1.4747(15) 0.7185(4) 0.044(2) Uani d . 1 1
H H15 1.1091 1.6085 0.6872 0.052 Uiso calc R 1 1

loop_
_atom_site_aniso_label
_atom_site_aniso_U_11
_atom_site_aniso_U_22
_atom_site_aniso_U_33
_atom_site_aniso_U_12
_atom_site_aniso_U_13
_atom_site_aniso_U_23
Se1 0.0280(5) 0.0308(4) 0.0323(4) 0.0002(3) -0.0015(4) 0.0017(5)
S21 0.0356(12) 0.0414(13) 0.0361(11) -0.0013(10) -0.0063(9) 0.0056(8)
S11 0.0365(12) 0.0356(12) 0.0478(13) -0.0010(9) 0.0022(10) 0.0072(9)
N4 0.030(4) 0.034(4) 0.039(4) 0.003(3) 0.000(3) 0.001(3)
N3 0.037(4) 0.031(4) 0.032(4) 0.005(3) -0.007(3) 0.004(3)
C5 0.027(4) 0.030(5) 0.030(4) 0.004(3) -0.002(3) -0.004(3)
C22 0.029(4) 0.035(5) 0.025(4) 0.004(3) 0.003(3) -0.003(3)
C23 0.033(5) 0.031(5) 0.039(6) -0.004(3) -0.016(5) -0.003(3)
C24 0.048(5) 0.028(5) 0.033(5) -0.010(3) 0.006(3) 0.003(3)
C25 0.040(5) 0.032(5) 0.042(5) -0.003(4) -0.002(4) 0.003(3)
C2 0.033(4) 0.028(4) 0.024(3) 0.001(3) 0.005(3) -0.006(3)
C12 0.037(4) 0.021(4) 0.036(4) -0.002(3) -0.005(4) -0.002(3)
C13 0.039(5) 0.025(4) 0.030(5) -0.004(3) 0.006(4) -0.001(3)
C14 0.042(5) 0.038(5) 0.022(4) 0.011(4) -0.007(3) -0.002(3)
C15 0.059(6) 0.032(5) 0.040(5) 0.010(4) 0.013(4) 0.003(3)

loop_
_atom_type_symbol
_atom_type_description
_atom_type_scat_dispersion_real
_atom_type_scat_dispersion_imag
_atom_type_scat_source
C C 0.0033 0.0016 'International Tables Vol C Tables 4.2.6.8 and 6.1.1.4'
H H 0.0000 0.0000 'International Tables Vol C Tables 4.2.6.8 and 6.1.1.4'
N N 0.0061 0.0033 'International Tables Vol C Tables 4.2.6.8 and 6.1.1.4'
S S 0.1246 0.1234 'International Tables Vol C Tables 4.2.6.8 and 6.1.1.4'
Se Se -0.0929 2.2259 'International Tables Vol C Tables 4.2.6.8 and 6.1.1.4'

loop_
_geom_angle_atom_site_label_1
_geom_angle_atom_site_label_2
_geom_angle_atom_site_label_3
_geom_angle
C2 Se1 C5 81.7(3)
C25 S21 C22 91.1(4)
C12 S11 C15 91.3(4)
C5 N4 N3 114.9(7)
C2 N3 N4 114.4(6)
N4 C5 C22 122.1(6)
N4 C5 Se1 114.5(6)
C22 C5 Se1 123.3(5)
C23 C22 C5 129.2(7)
C23 C22 S21 111.3(6)
C5 C22 S21 119.5(5)
C22 C23 C24 112.1(8)
C22 C23 H23 123.9
C24 C23 H23 123.9
C25 C24 C23 112.7(7)
C25 C24 H24 123.6
C23 C24 H24 123.6
C24 C25 S21 112.7(6)
C24 C25 H25 123.6
S21 C25 H25 123.6
N3 C2 C12 120.2(6)
N3 C2 Se1 114.5(5)
C12 C2 Se1 125.3(5)
C13 C12 C2 128.3(7)
C13 C12 S11 112.1(6)
C2 C12 S11 119.4(5)
C12 C13 C14 111.2(7)
C12 C13 H13 124.4
C14 C13 H13 124.4
C15 C14 C13 112.8(7)
C15 C14 H14 123.6
C13 C14 H14 123.6
C14 C15 S11 112.5(6)
C14 C15 H15 123.8
S11 C15 H15 123.8

loop_
_geom_bond_atom_site_label_1
_geom_bond_atom_site_label_2
_geom_bond_distance
Se1 C2 1.861(7)
Se1 C5 1.870(7)
S21 C25 1.706(8)
S21 C22 1.732(7)
S11 C12 1.707(8)
S11 C15 1.714(8)
N4 C5 1.295(10)
N4 N3 1.357(8)
N3 C2 1.309(8)
C5 C22 1.454(9)
C22 C23 1.383(11)
C23 C24 1.408(12)
C23 H23 0.9500
C24 C25 1.361(10)
C24 H24 0.9500
C25 H25 0.9500
C2 C12 1.471(9)
C12 C13 1.386(10)
C13 C14 1.420(12)
C13 H13 0.9500
C14 C15 1.351(10)
C14 H14 0.9500
C15 H15 0.9500

loop_
_geom_hbond_atom_site_label_D
_geom_hbond_atom_site_label_H
_geom_hbond_atom_site_label_A
_geom_hbond_site_symmetry_A
_geom_hbond_distance_DH
_geom_hbond_distance_HA
_geom_hbond_distance_DA
_geom_hbond_angle_DHA
C23 H23 N4 3_465 0.95 2.59 3.539(12) 176.9

loop_
_geom_torsion_atom_site_label_1
_geom_torsion_atom_site_label_2
_geom_torsion_atom_site_label_3
_geom_torsion_atom_site_label_4
_geom_torsion
C5 N4 N3 C2 0.6(9)
N3 N4 C5 C22 -178.9(6)
N3 N4 C5 Se1 -1.1(8)
C2 Se1 C5 N4 0.9(6)
C2 Se1 C5 C22 178.7(6)
N4 C5 C22 C23 -174.2(8)
Se1 C5 C22 C23 8.2(11)
N4 C5 C22 S21 5.0(9)
Se1 C5 C22 S21 -172.7(4)
C25 S21 C22 C23 -0.2(6)
C25 S21 C22 C5 -179.5(6)
C5 C22 C23 C24 178.4(7)
S21 C22 C23 C24 -0.8(9)
C22 C23 C24 C25 1.7(11)
C23 C24 C25 S21 -1.8(9)
C22 S21 C25 C24 1.1(6)
N4 N3 C2 C12 -178.4(6)
N4 N3 C2 Se1 0.2(8)
C5 Se1 C2 N3 -0.6(5)
C5 Se1 C2 C12 177.9(6)
N3 C2 C12 C13 179.0(7)
Se1 C2 C12 C13 0.5(11)
N3 C2 C12 S11 -5.3(9)
Se1 C2 C12 S11 176.3(4)
C15 S11 C12 C13 -2.1(6)
C15 S11 C12 C2 -178.5(6)
C2 C12 C13 C14 177.8(7)
S11 C12 C13 C14 1.7(9)
C12 C13 C14 C15 -0.3(10)
C13 C14 C15 S11 -1.3(9)
C12 S11 C15 C14 1.9(6)

loop_
_cod_related_entry_id
_cod_related_entry_database
_cod_related_entry_code
1 ChemSpider 10587110
